data_1505257
loop_
_publ_author_name
'Hua, Ruimao'
'Takeda, Hideaki'
'Onozawa, Shun-ya'
'Abe, Yoshimoto'
'Tanaka, Masato'

_publ_section_title
;
 Nickel-catalyzed thioallylation of alkynes with allyl phenyl sulfides.
;
_journal_issue 2
_journal_name_full 'Organic letters'
_journal_page_first 263
_journal_page_last 266
_journal_paper_doi 10.1021/ol062686r
_journal_volume 9
_journal_year 2007
_chemical_formula_moiety 'C12 H19 Ni P S '
_chemical_formula_sum 'C12 H19 Ni P S'
_chemical_formula_weight 285.02
_space_group_IT_number 14
_symmetry_cell_setting monoclinic
_symmetry_Int_Tables_number 14
_symmetry_space_group_name_Hall '-P 2ybc'
_symmetry_space_group_name_H-M 'P 1 21/c 1'
_cell_angle_alpha 90
_cell_angle_beta 104.49(1)
_cell_angle_gamma 90
_cell_formula_units_Z 4
_cell_length_a 9.153(2)
_cell_length_b 15.111(1)
_cell_length_c 10.390(1)
_cell_measurement_reflns_used 25
_cell_measurement_temperature 223.2
_cell_measurement_theta_max 15.0
_cell_measurement_theta_min 14.8
_cell_volume 1391.3(4)
_computing_cell_refinement 'MSC/AFC Diffractometer Control'
_computing_data_collection 'MSC/AFC Diffractometer Control'
_computing_data_reduction 'teXsan Ver. 1.11'
_computing_publication_material 'teXsan Ver. 1.11'
_computing_structure_refinement 'teXsan Ver. 1.10'
_computing_structure_solution SIR92
_diffrn_measured_fraction_theta_full 0.9991
_diffrn_measured_fraction_theta_max 0.9991
_diffrn_measurement_device_type 'Rigaku AFC7R'
_diffrn_measurement_method \w-2\q
_diffrn_radiation_type 'Mo K\a'
_diffrn_radiation_wavelength 0.7107
_diffrn_reflns_av_R_equivalents 0.014
_diffrn_reflns_limit_h_max 11
_diffrn_reflns_limit_h_min 0
_diffrn_reflns_limit_k_max 19
_diffrn_reflns_limit_k_min 0
_diffrn_reflns_limit_l_max 13
_diffrn_reflns_limit_l_min -13
_diffrn_reflns_number 3511
_diffrn_reflns_theta_full 27.50
_diffrn_reflns_theta_max 27.50
_diffrn_standards_decay_% 0.07
_diffrn_standards_interval_count 150
_diffrn_standards_number 3
_exptl_absorpt_coefficient_mu 1.628
_exptl_absorpt_correction_T_max 0.722
_exptl_absorpt_correction_T_min 0.683
_exptl_absorpt_correction_type psi-scan
_exptl_absorpt_process_details '(North, Phillips & Mathews, 1968)'
_exptl_crystal_colour red
_exptl_crystal_density_diffrn 1.361
_exptl_crystal_density_method 'not measured'
_exptl_crystal_description needle
_exptl_crystal_F_000 600.00
_exptl_crystal_size_max 0.600
_exptl_crystal_size_mid 0.200
_exptl_crystal_size_min 0.200
_refine_diff_density_max 0.38
_refine_diff_density_min -0.42
_refine_ls_extinction_method none
_refine_ls_goodness_of_fit_ref 1.127
_refine_ls_hydrogen_treatment noref
_refine_ls_number_parameters 145
_refine_ls_number_reflns 3183
_refine_ls_R_factor_gt 0.0295
_refine_ls_shift/su_max 0.0139
_refine_ls_structure_factor_coef Fsqd
_refine_ls_weighting_details 'w = 1/[\s^2^(Fo^2^) + (0.05000(Max(Fo^2^,0) + 2Fc^2^)/3)^2^]'
_refine_ls_weighting_scheme calc
_refine_ls_wR_factor_ref 0.0966
_reflns_number_gt 2355
_reflns_number_total 3183
_reflns_threshold_expression F^2^>2.0\s(F^2^)
_cod_data_source_file ol062686rsi20061103_050346.cif
_cod_data_source_block Ni(C3H5)(SPh)(PMe3)
_cod_original_formula_sum 'C12 H19 Ni P S '
_cod_database_code 1505257

loop_
_symmetry_equiv_pos_as_xyz
x,y,z
-x,1/2+y,1/2-z
-x,-y,-z
x,1/2-y,1/2+z

loop_
_atom_site_label
_atom_site_type_symbol
_atom_site_fract_x
_atom_site_fract_y
_atom_site_fract_z
_atom_site_U_iso_or_equiv
_atom_site_adp_type
_atom_site_occupancy
_atom_site_calc_flag
_atom_site_refinement_flags
_atom_site_disorder_assembly
Ni(1) Ni 0.45617(3) 0.16847(2) 0.26548(3) 0.03520(9) Uani 1.00 d . ..
S(1) S 0.40321(7) 0.30672(4) 0.22626(7) 0.0415(2) Uani 1.00 d . ..
P(1) P 0.65914(8) 0.17075(5) 0.19281(7) 0.0452(2) Uani 1.00 d . ..
C(1) C 0.2770(4) 0.1283(2) 0.3345(3) 0.066(1) Uani 1.00 d . ..
C(2) C 0.3628(7) 0.0558(4) 0.2896(7) 0.062(2) Uani 0.57 d P ..
C(2A) C 0.3820(8) 0.0790(4) 0.3773(7) 0.047(2) Uani 0.43 d P ..
C(3) C 0.4897(7) 0.0403(2) 0.3159(6) 0.111(2) Uani 1.00 d . ..
C(4) C 0.2392(3) 0.3444(2) 0.2713(2) 0.0398(6) Uani 1.00 d . ..
C(5) C 0.1294(3) 0.3894(2) 0.1778(3) 0.0495(7) Uani 1.00 d . ..
C(6) C 0.0061(3) 0.4266(2) 0.2123(3) 0.0632(9) Uani 1.00 d . ..
C(7) C -0.0109(4) 0.4186(2) 0.3388(4) 0.068(1) Uani 1.00 d . ..
C(8) C 0.0965(4) 0.3731(3) 0.4330(3) 0.067(1) Uani 1.00 d . ..
C(9) C 0.2202(3) 0.3373(2) 0.4000(3) 0.0531(8) Uani 1.00 d . ..
C(10) C 0.8338(4) 0.1532(3) 0.3192(3) 0.075(1) Uani 1.00 d . ..
C(11) C 0.6668(4) 0.0883(2) 0.0684(3) 0.073(1) Uani 1.00 d . ..
C(12) C 0.6978(4) 0.2718(3) 0.1122(3) 0.069(1) Uani 1.00 d . ..
H(1a) H 0.3265 0.1722 0.3954 0.0790 Uiso 0.57 calc P .
H(1b) H 0.1684 0.1321 0.3013 0.0790 Uiso 0.57 calc P .
H(1c) H 0.2130 0.1481 0.3897 0.0790 Uiso 0.43 calc P .
H(1d) H 0.2543 0.1485 0.2444 0.0790 Uiso 0.43 calc P .
H(2Aa) H 0.3928 0.0634 0.4683 0.0576 Uiso 0.43 calc P .
H(2a) H 0.3039 0.0142 0.2269 0.0760 Uiso 0.57 calc P .
H(3a) H 0.5603 0.0774 0.3776 0.1306 Uiso 0.57 calc P .
H(3b) H 0.5314 -0.0097 0.2792 0.1306 Uiso 0.57 calc P .
H(3c) H 0.5691 0.0020 0.3675 0.1306 Uiso 0.43 calc P .
H(3d) H 0.4904 0.0520 0.2265 0.1306 Uiso 0.43 calc P .
H(5a) H 0.1392 0.3943 0.0876 0.0601 Uiso 1.00 calc . .
H(6a) H -0.0687 0.4589 0.1469 0.0757 Uiso 1.00 calc . .
H(7a) H -0.0960 0.4467 0.3610 0.0803 Uiso 1.00 calc . .
H(8a) H 0.0828 0.3641 0.5220 0.0813 Uiso 1.00 calc . .
H(9a) H 0.2959 0.3064 0.4658 0.0640 Uiso 1.00 calc . .
H(10a) H 0.8284 0.1012 0.3692 0.0875 Uiso 1.00 calc . .
H(10b) H 0.9171 0.1477 0.2793 0.0875 Uiso 1.00 calc . .
H(10c) H 0.8540 0.2027 0.3794 0.0875 Uiso 1.00 calc . .
H(11a) H 0.6474 0.0310 0.0998 0.0872 Uiso 1.00 calc . .
H(11b) H 0.5927 0.1006 -0.0115 0.0872 Uiso 1.00 calc . .
H(11c) H 0.7640 0.0880 0.0512 0.0872 Uiso 1.00 calc . .
H(12a) H 0.7948 0.2696 0.0944 0.0844 Uiso 1.00 calc . .
H(12b) H 0.6234 0.2820 0.0319 0.0844 Uiso 1.00 calc . .
H(12c) H 0.6972 0.3222 0.1703 0.0844 Uiso 1.00 calc . .

loop_
_atom_site_aniso_label
_atom_site_aniso_U_11
_atom_site_aniso_U_22
_atom_site_aniso_U_33
_atom_site_aniso_U_12
_atom_site_aniso_U_13
_atom_site_aniso_U_23
Ni(1) 0.0398(2) 0.0299(2) 0.0372(2) -0.0015(1) 0.0121(1) 0.0012(1)
S(1) 0.0450(3) 0.0327(3) 0.0509(3) 0.0032(3) 0.0198(3) 0.0048(3)
P(1) 0.0410(4) 0.0565(4) 0.0403(3) 0.0094(3) 0.0142(3) 0.0007(3)
C(1) 0.080(2) 0.056(2) 0.075(2) -0.031(2) 0.048(2) -0.009(2)
C(2) 0.072(4) 0.037(3) 0.078(4) -0.024(3) 0.023(3) 0.002(3)
C(2A) 0.071(4) 0.027(3) 0.050(4) -0.006(3) 0.030(3) 0.011(3)
C(3) 0.186(5) 0.036(2) 0.152(4) 0.017(3) 0.118(4) 0.023(2)
C(4) 0.043(1) 0.035(1) 0.042(1) 0.0010(10) 0.0097(10) -0.0060(10)
C(5) 0.050(1) 0.048(1) 0.048(1) 0.007(1) 0.008(1) -0.002(1)
C(6) 0.046(1) 0.064(2) 0.076(2) 0.014(1) 0.008(1) -0.003(2)
C(7) 0.053(2) 0.071(2) 0.086(2) 0.010(2) 0.028(2) -0.019(2)
C(8) 0.066(2) 0.085(2) 0.058(2) 0.000(2) 0.029(2) -0.017(2)
C(9) 0.054(2) 0.063(2) 0.042(1) 0.006(1) 0.012(1) -0.005(1)
C(10) 0.047(2) 0.116(3) 0.057(2) 0.021(2) 0.006(1) -0.002(2)
C(11) 0.082(2) 0.089(3) 0.052(2) 0.024(2) 0.024(2) -0.014(2)
C(12) 0.057(2) 0.087(2) 0.075(2) -0.009(2) 0.035(2) 0.014(2)

loop_
_atom_type_symbol
_atom_type_description
_atom_type_scat_dispersion_real
_atom_type_scat_dispersion_imag
_atom_type_scat_source
C C 0.003 0.002
;International Tables for Crystallography
(1992, Vol. C, Tables 4.2.6.8 and 6.1.1.1)
;
H H 0.000 0.000
;International Tables for Crystallography
(1992, Vol. C, Table 6.1.1.2)
;
Ni Ni 0.339 1.112
;International Tables for Crystallography
(1992, Vol. C, Tables 4.2.6.8 and 6.1.1.1)
;
P P 0.102 0.094
;International Tables for Crystallography
(1992, Vol. C, Tables 4.2.6.8 and 6.1.1.1)
;
S S 0.125 0.123
;International Tables for Crystallography
(1992, Vol. C, Tables 4.2.6.8 and 6.1.1.1)
;

loop_
_geom_angle_atom_site_label_1
_geom_angle_atom_site_label_2
_geom_angle_atom_site_label_3
_geom_angle
_geom_angle_publ_flag
S(1) Ni(1) P(1) 95.17(3) yes
S(1) Ni(1) C(1) 101.1(1) yes
S(1) Ni(1) C(2) 141.6(2) yes
S(1) Ni(1) C(2A) 131.9(2) yes
S(1) Ni(1) C(3) 173.5(1) yes
P(1) Ni(1) C(1) 163.6(1) yes
P(1) Ni(1) C(2) 119.9(2) yes
P(1) Ni(1) C(2A) 130.8(2) yes
P(1) Ni(1) C(3) 91.0(1) yes
C(1) Ni(1) C(2) 43.8(2) yes
C(1) Ni(1) C(2A) 34.8(2) yes
C(1) Ni(1) C(3) 72.9(2) yes
C(2) Ni(1) C(2A) 27.8(2) yes
C(2) Ni(1) C(3) 33.7(2) yes
C(2A) Ni(1) C(3) 41.6(2) yes
Ni(1) S(1) C(4) 115.17(8) yes
Ni(1) P(1) C(10) 114.9(1) yes
Ni(1) P(1) C(11) 115.2(1) yes
Ni(1) P(1) C(12) 117.1(1) yes
C(10) P(1) C(11) 103.4(2) yes
C(10) P(1) C(12) 102.6(2) yes
C(11) P(1) C(12) 101.7(2) yes
Ni(1) C(1) C(2) 64.9(2) yes
Ni(1) C(1) C(2A) 71.2(3) yes
Ni(1) C(1) H(1a) 74.6 no
Ni(1) C(1) H(1b) 134.5 no
Ni(1) C(1) H(1c) 141.1 no
Ni(1) C(1) H(1d) 63.7 no
C(2) C(1) C(2A) 39.6(4) yes
C(2) C(1) H(1a) 121.4 no
C(2) C(1) H(1b) 120.4 no
C(2) C(1) H(1c) 149.4 no
C(2) C(1) H(1d) 86.0 no
C(2A) C(1) H(1a) 89.0 no
C(2A) C(1) H(1b) 144.9 no
C(2A) C(1) H(1c) 121.2 no
C(2A) C(1) H(1d) 120.9 no
H(1a) C(1) H(1b) 118.2 no
H(1a) C(1) H(1c) 69.3 no
H(1a) C(1) H(1d) 112.3 no
H(1b) C(1) H(1c) 58.1 no
H(1b) C(1) H(1d) 71.4 no
H(1c) C(1) H(1d) 117.9 no
Ni(1) C(2) C(1) 71.4(2) yes
Ni(1) C(2) C(2A) 79.6(5) yes
Ni(1) C(2) C(3) 76.1(3) yes
Ni(1) C(2) H(2a) 132.1 no
C(1) C(2) C(2A) 54.1(6) yes
C(1) C(2) C(3) 131.1(6) yes
C(1) C(2) H(2a) 116.1 no
C(2A) C(2) C(3) 85.1(7) yes
C(2A) C(2) H(2a) 145.5 no
C(3) C(2) H(2a) 112.8 no
Ni(1) C(2A) C(1) 74.1(3) yes
Ni(1) C(2A) C(2) 72.7(5) yes
Ni(1) C(2A) C(3) 69.3(3) yes
Ni(1) C(2A) H(2Aa) 140.6 no
C(1) C(2A) C(2) 86.3(8) yes
C(1) C(2A) C(3) 131.5(6) yes
C(1) C(2A) H(2Aa) 113.1 no
C(2) C(2A) C(3) 53.3(6) yes
C(2) C(2A) H(2Aa) 143.7 no
C(3) C(2A) H(2Aa) 115.4 no
Ni(1) C(3) C(2) 70.2(3) yes
Ni(1) C(3) C(2A) 69.1(3) yes
Ni(1) C(3) H(3a) 69.3 no
Ni(1) C(3) H(3b) 134.4 no
Ni(1) C(3) H(3c) 139.3 no
Ni(1) C(3) H(3d) 66.6 no
C(2) C(3) C(2A) 41.6(4) yes
C(2) C(3) H(3a) 120.5 no
C(2) C(3) H(3b) 122.8 no
C(2) C(3) H(3c) 145.1 no
C(2) C(3) H(3d) 89.0 no
C(2A) C(3) H(3a) 83.6 no
C(2A) C(3) H(3b) 151.9 no
C(2A) C(3) H(3c) 120.0 no
C(2A) C(3) H(3d) 122.5 no
H(3a) C(3) H(3b) 116.7 no
H(3a) C(3) H(3c) 72.4 no
H(3a) C(3) H(3d) 112.0 no
H(3b) C(3) H(3c) 56.0 no
H(3b) C(3) H(3d) 70.0 no
H(3c) C(3) H(3d) 117.5 no
S(1) C(4) C(5) 119.0(2) yes
S(1) C(4) C(9) 123.0(2) yes
C(5) C(4) C(9) 117.8(2) yes
C(4) C(5) C(6) 120.8(3) yes
C(4) C(5) H(5a) 119.3 no
C(6) C(5) H(5a) 119.9 no
C(5) C(6) C(7) 120.6(3) yes
C(5) C(6) H(6a) 120.2 no
C(7) C(6) H(6a) 119.3 no
C(6) C(7) C(8) 119.5(3) yes
C(6) C(7) H(7a) 118.9 no
C(8) C(7) H(7a) 121.5 no
C(7) C(8) C(9) 120.2(3) yes
C(7) C(8) H(8a) 120.3 no
C(9) C(8) H(8a) 119.5 no
C(4) C(9) C(8) 121.1(3) yes
C(4) C(9) H(9a) 118.6 no
C(8) C(9) H(9a) 120.3 no
P(1) C(10) H(10a) 111.1 no
P(1) C(10) H(10b) 110.5 no
P(1) C(10) H(10c) 110.3 no
H(10a) C(10) H(10b) 108.8 no
H(10a) C(10) H(10c) 108.4 no
H(10b) C(10) H(10c) 107.6 no
P(1) C(11) H(11a) 109.6 no
P(1) C(11) H(11b) 110.0 no
P(1) C(11) H(11c) 110.0 no
H(11a) C(11) H(11b) 108.9 no
H(11a) C(11) H(11c) 108.8 no
H(11b) C(11) H(11c) 109.5 no
P(1) C(12) H(12a) 111.0 no
P(1) C(12) H(12b) 111.2 no
P(1) C(12) H(12c) 109.9 no
H(12a) C(12) H(12b) 109.5 no
H(12a) C(12) H(12c) 107.4 no
H(12b) C(12) H(12c) 107.7 no

loop_
_geom_bond_atom_site_label_1
_geom_bond_atom_site_label_2
_geom_bond_distance
_geom_bond_publ_flag
Ni(1) S(1) 2.1603(7) yes
Ni(1) P(1) 2.1735(8) yes
Ni(1) C(1) 2.040(3) yes
Ni(1) C(2) 1.949(5) yes
Ni(1) C(2A) 2.008(5) yes
Ni(1) C(3) 2.010(4) yes
S(1) C(4) 1.775(3) yes
P(1) C(10) 1.816(3) yes
P(1) C(11) 1.810(3) yes
P(1) C(12) 1.818(3) yes
C(1) C(2) 1.489(8) yes
C(1) C(2A) 1.209(7) yes
C(1) H(1a) 0.950 no
C(1) H(1b) 0.969 no
C(1) H(1c) 0.964 no
C(1) H(1d) 0.957 no
C(2) C(2A) 0.951(8) yes
C(2) C(3) 1.149(7) yes
C(2) H(2a) 0.967 no
C(2A) C(3) 1.426(8) yes
C(2A) H(2Aa) 0.956 no
C(3) H(3a) 0.967 no
C(3) H(3b) 0.967 no
C(3) H(3c) 0.978 no
C(3) H(3d) 0.947 no
C(4) C(5) 1.388(4) yes
C(4) C(9) 1.395(3) yes
C(5) C(6) 1.385(4) yes
C(5) H(5a) 0.967 no
C(6) C(7) 1.367(5) yes
C(6) H(6a) 0.967 no
C(7) C(8) 1.383(5) yes
C(7) H(7a) 0.964 no
C(8) C(9) 1.374(4) yes
C(8) H(8a) 0.974 no
C(9) H(9a) 0.963 no
C(10) H(10a) 0.949 no
C(10) H(10b) 0.959 no
C(10) H(10c) 0.963 no
C(11) H(11a) 0.958 no
C(11) H(11b) 0.949 no
C(11) H(11c) 0.950 no
C(12) H(12a) 0.952 no
C(12) H(12b) 0.948 no
C(12) H(12c) 0.973 no
